data_7247105
loop_
_publ_author_name
'Pan, Jia-Qi'
'Chen, Yun-Rui'
'Jia, Meng-Ze'
'Yao, Xin-Rong'
'Miao, Xiao-Li'
'Zhang, Jie'

_publ_section_title
;
 The cooperation of charge transfer and electron transfer for manipulating
 photothermal behaviour of donor--acceptor co-crystals
;
_journal_issue 35
_journal_name_full CrystEngComm
_journal_page_first 4968
_journal_page_last 4975
_journal_paper_doi 10.1039/D3CE00581J
_journal_volume 25
_journal_year 2023
_chemical_formula_moiety 'C20 H16 N2 O2, H2 O, C8 H6 O6'
_chemical_formula_sum 'C28 H24 N2 O9'
_chemical_formula_weight 532.49
_space_group_crystal_system orthorhombic
_space_group_IT_number 19
_space_group_name_Hall 'P 2ac 2ab'
_space_group_name_H-M_alt 'P 21 21 21'
_atom_sites_solution_hydrogens mixed
_atom_sites_solution_primary iterative
_audit_creation_date 2023-06-08
_audit_creation_method
;
Olex2 1.5
(compiled 2023.03.06 svn.rbb2c1857 for OlexSys, GUI svn.r6748)
;
_audit_update_record
;
2023-06-08 deposited with the CCDC.	2023-07-25 downloaded from the CCDC.
;
_cell_angle_alpha 90
_cell_angle_beta 90
_cell_angle_gamma 90
_cell_formula_units_Z 4
_cell_length_a 4.7835(5)
_cell_length_b 43.651(5)
_cell_length_c 11.3771(11)
_cell_measurement_reflns_used 5045
_cell_measurement_temperature 293(2)
_cell_measurement_theta_max 23.9540
_cell_measurement_theta_min 4.3330
_cell_volume 2375.6(4)
_computing_molecular_graphics 'Olex2 1.5 (Dolomanov et al., 2009)'
_computing_publication_material 'Olex2 1.5 (Dolomanov et al., 2009)'
_computing_structure_refinement 'SHELXL 2018/3 (Sheldrick, 2015)'
_computing_structure_solution 'olex2.solve 1.5 (Bourhis et al., 2015)'
_diffrn_ambient_temperature 298
_diffrn_measured_fraction_theta_full 0.986
_diffrn_measured_fraction_theta_max 0.986
_diffrn_measurement_device_type 'multiwire proportional'
_diffrn_measurement_method 'phi and omega scans'
_diffrn_radiation_monochromator graphite
_diffrn_radiation_type MoK\a
_diffrn_radiation_wavelength 0.71073
_diffrn_reflns_av_R_equivalents 0.1570
_diffrn_reflns_av_unetI/netI 0.0880
_diffrn_reflns_Laue_measured_fraction_full 0.986
_diffrn_reflns_Laue_measured_fraction_max 0.986
_diffrn_reflns_limit_h_max 5
_diffrn_reflns_limit_h_min -5
_diffrn_reflns_limit_k_max 50
_diffrn_reflns_limit_k_min -51
_diffrn_reflns_limit_l_max 13
_diffrn_reflns_limit_l_min -12
_diffrn_reflns_number 23001
_diffrn_reflns_point_group_measured_fraction_full 0.990
_diffrn_reflns_point_group_measured_fraction_max 0.990
_diffrn_reflns_theta_full 24.994
_diffrn_reflns_theta_max 24.994
_diffrn_reflns_theta_min 3.612
_exptl_absorpt_coefficient_mu 0.113
_exptl_absorpt_correction_type none
_exptl_crystal_colour 'dark brown'
_exptl_crystal_colour_modifier dark
_exptl_crystal_colour_primary brown
_exptl_crystal_density_diffrn 1.489
_exptl_crystal_description plank
_exptl_crystal_F_000 1112
_refine_diff_density_max 0.782
_refine_diff_density_min -0.706
_refine_diff_density_rms 0.199
_refine_ls_abs_structure_details
;
 Flack x determined using 957 quotients [(I+)-(I-)]/[(I+)+(I-)]
 (Parsons, Flack and Wagner, Acta Cryst. B69 (2013) 249-259).
;
_refine_ls_abs_structure_Flack -0.9(10)
_refine_ls_extinction_coef 0.32(8)
_refine_ls_extinction_expression Fc^*^=kFc[1+0.001xFc^2^\l^3^/sin(2\q)]^-1/4^
_refine_ls_extinction_method 'SHELXL-2018/3 (Sheldrick 2018)'
_refine_ls_goodness_of_fit_ref 1.135
_refine_ls_hydrogen_treatment mixed
_refine_ls_matrix_type full
_refine_ls_number_parameters 403
_refine_ls_number_reflns 4156
_refine_ls_number_restraints 70
_refine_ls_restrained_S_all 1.125
_refine_ls_R_factor_all 0.1739
_refine_ls_R_factor_gt 0.1661
_refine_ls_shift/su_max 0.000
_refine_ls_shift/su_mean 0.000
_refine_ls_structure_factor_coef Fsqd
_refine_ls_weighting_details 'w=1/[\s^2^(Fo^2^)+(0.4100P)^2^] where P=(Fo^2^+2Fc^2^)/3'
_refine_ls_weighting_scheme calc
_refine_ls_wR_factor_gt 0.4510
_refine_ls_wR_factor_ref 0.4690
_reflns_Friedel_coverage 0.683
_reflns_Friedel_fraction_full 0.995
_reflns_Friedel_fraction_max 0.995
_reflns_number_gt 3560
_reflns_number_total 4156
_reflns_threshold_expression 'I > 2\s(I)'
_cod_data_source_file d3ce00581j2.cif
_cod_data_source_block CTC-2OH
_cod_depositor_comments 'Adding full bibliography for 7247104--7247105.cif.'
_cod_database_code 7247105
_shelx_shelxl_version_number 2018/3
_shelx_space_group_comment
;
The symmetry employed for this shelxl refinement is uniquely defined
by the following loop, which should always be used as a source of
symmetry information in preference to the above space-group names.
They are only intended as comments.
;
_olex2_refinement_description
;
1. Twinned data refinement
 Scales: 0.708(15)
 0.292(15)
2. Fixed Uiso
 At 1.2 times of:
  All C(H) groups, All C(H,H) groups
 At 1.5 times of:
  All O(H) groups, All O(H,H) groups
3. Restrained distances
 C13-H13B \\sim C13-H13A
 with sigma of 0.02
 C14B-C13 \\sim C14A-C13
 with sigma of 0.02
 C20-C17B \\sim C20-C17A
 with sigma of 0.02
4. Restrained planarity
 O3, O4, H4A, C21
 with sigma of 0.1
5. Uiso/Uaniso restraints and constraints
Uanis(C19B) \\sim Ueq, Uanis(C18B) \\sim Ueq: with sigma of 0.001 and sigma for
terminal atoms of 0.002
Uanis(C17A) \\sim Ueq, Uanis(C17B) \\sim Ueq, Uanis(C14B) \\sim Ueq: with sigma
of 0.001 and sigma for terminal atoms of 0.002
Uanis(C15A) \\sim Ueq: with sigma of 0.001 and sigma for terminal atoms of 0.002
Uanis(C19A) \\sim Ueq: with sigma of 0.001 and sigma for terminal atoms of 0.002
Uanis(C14A) \\sim Ueq: with sigma of 0.001 and sigma for terminal atoms of 0.002
Uanis(C18A) \\sim Ueq: with sigma of 0.001 and sigma for terminal atoms of 0.002
Uanis(O2) \\sim Ueq: with sigma of 0.001 and sigma for terminal atoms of 0.002
Uanis(C16A) \\sim Ueq: with sigma of 0.001 and sigma for terminal atoms of 0.002
6. Others
 Sof(C16B)=Sof(H16B)=Sof(C17B)=Sof(C18B)=Sof(H18B)=Sof(C19B)=Sof(H19B)=
 Sof(C14B)=Sof(C15B)=Sof(H15B)=Sof(O2B)=1-FVAR(1)
 Sof(O2)=Sof(C16A)=Sof(H16A)=Sof(C17A)=Sof(C18A)=Sof(H18A)=Sof(C19A)=Sof(H19A)=
 Sof(C14A)=Sof(C15A)=Sof(H15A)=FVAR(1)
7.a Riding coordinates:
 O1W(H1WA,H1WB)
7.b Aromatic/amide H refined with riding coordinates:
 C1(H1), C2(H2), C4(H4), C5(H5), C6(H6), C7(H7), C9(H9), C10(H10), C11(H11),
 C12(H12), C16A(H16A), C18A(H18A), C19A(H19A), C15A(H15A), C16B(H16B),
 C18B(H18B), C19B(H19B), C15B(H15B), C23(H23), C26(H26)
7.c Fitted hexagon refined as free rotating group:
 C16A(C17A,C18A,C19A,C14A,C15A), C16B(C17B,C18B,C19B,C14B,C15B)
7.d Tetrahedral OH refined with riding coordinates:
 O8(H8)
7.e Idealised tetrahedral OH refined as rotating group:
 O4(H4A), O5(H5A), O6(H6A)
;
_olex2_submission_special_instructions 'No special instructions were received'

loop_
_space_group_symop_operation_xyz
'x, y, z'
'-x+1/2, -y, z+1/2'
'-x, y+1/2, -z+1/2'
'x+1/2, -y+1/2, -z'

loop_
_atom_site_label
_atom_site_type_symbol
_atom_site_fract_x
_atom_site_fract_y
_atom_site_fract_z
_atom_site_U_iso_or_equiv
_atom_site_adp_type
_atom_site_occupancy
_atom_site_site_symmetry_order
_atom_site_calc_flag
_atom_site_refinement_flags_posn
_atom_site_refinement_flags_adp
_atom_site_refinement_flags_occupancy
_atom_site_disorder_assembly
_atom_site_disorder_group
C1 C 0.869(3) 0.7748(3) 0.8966(13) 0.047(3) Uani 1 1 d . . . . .
H1 H 0.950856 0.770322 0.968638 0.056 Uiso 1 1 calc R U . . .
C2 C 0.671(3) 0.7983(3) 0.8899(16) 0.059(4) Uani 1 1 d . . . . .
H2 H 0.628384 0.810004 0.955744 0.070 Uiso 1 1 calc R U . . .
C3 C 0.541(2) 0.8037(2) 0.7861(13) 0.045(3) Uani 1 1 d . . . . .
C4 C 0.609(3) 0.7874(3) 0.6874(16) 0.060(4) Uani 1 1 d . . . . .
H4 H 0.525777 0.791320 0.615050 0.072 Uiso 1 1 calc R U . . .
C5 C 0.817(3) 0.7640(2) 0.7024(15) 0.054(4) Uani 1 1 d . . . . .
H5 H 0.866416 0.751915 0.638305 0.064 Uiso 1 1 calc R U . . .
C6 C 0.320(3) 0.8278(3) 0.7685(13) 0.059(4) Uani 1 1 d . . . . .
H6 H 0.225000 0.827388 0.697199 0.071 Uiso 1 1 calc R U . . .
C7 C 0.250(3) 0.8485(2) 0.8401(14) 0.052(3) Uani 1 1 d . . . . .
H7 H 0.343724 0.847804 0.911787 0.062 Uiso 1 1 calc R U . . .
C8 C 0.046(2) 0.8738(2) 0.8295(14) 0.048(3) Uani 1 1 d . . . . .
C9 C -0.018(3) 0.8916(3) 0.9234(15) 0.057(4) Uani 1 1 d . . . . .
H9 H 0.068361 0.888320 0.995626 0.068 Uiso 1 1 calc R U . . .
C10 C -0.215(3) 0.9152(3) 0.9098(12) 0.048(3) Uani 1 1 d . . . . .
H10 H -0.262824 0.927666 0.973062 0.058 Uiso 1 1 calc R U . . .
C11 C -0.275(3) 0.9021(2) 0.7084(16) 0.056(4) Uani 1 1 d . . . . .
H11 H -0.360753 0.906031 0.636497 0.068 Uiso 1 1 calc R U . . .
C12 C -0.091(3) 0.8794(3) 0.7223(14) 0.057(4) Uani 1 1 d . . . . .
H12 H -0.052619 0.866703 0.658597 0.068 Uiso 1 1 calc R U . . .
C13 C -0.521(3) 0.9470(3) 0.7961(18) 0.063(4) Uani 1 1 d D . . . .
H13A H -0.64(4) 0.947(4) 0.728(13) 0.075 Uiso 1 1 d D U . . .
H13B H -0.62(4) 0.937(4) 0.860(14) 0.075 Uiso 1 1 d D U . . .
C16A C -0.172(4) 1.0230(3) 0.8029(14) 0.028(5) Uani 0.43(2) 1 d G U P A 1
H16A H -0.166195 1.039189 0.856078 0.034 Uiso 0.43(2) 1 calc R U P A 1
C17A C 0.001(3) 1.0233(3) 0.7046(16) 0.028(8) Uani 0.43(2) 1 d DG U P A 1
C18A C -0.008(3) 0.9991(4) 0.6251(14) 0.035(6) Uani 0.43(2) 1 d G U P A 1
H18A H 0.107764 0.999274 0.559385 0.042 Uiso 0.43(2) 1 calc R U P A 1
C19A C -0.189(4) 0.9747(3) 0.6438(17) 0.060(9) Uani 0.43(2) 1 d G U P A 1
H19A H -0.195190 0.958572 0.590538 0.073 Uiso 0.43(2) 1 calc R U P A 1
C14A C -0.362(4) 0.9745(3) 0.7420(19) 0.040(8) Uani 0.43(2) 1 d DG U P A 1
C15A C -0.354(4) 0.9986(4) 0.8215(15) 0.041(7) Uani 0.43(2) 1 d G U P A 1
H15A H -0.469154 0.998486 0.887232 0.050 Uiso 0.43(2) 1 calc R U P A 1
C16B C -0.006(4) 1.0145(4) 0.8122(14) 0.058(7) Uani 0.57(2) 1 d G . P A 2
H16B H 0.119484 1.023999 0.863142 0.069 Uiso 0.57(2) 1 calc R U P A 2
C17B C -0.039(4) 1.0256(4) 0.6985(16) 0.063(11) Uani 0.57(2) 1 d DG U P A 2
C18B C -0.226(4) 1.0114(4) 0.6224(13) 0.071(8) Uani 0.57(2) 1 d G U P A 2
H18B H -0.248915 1.018775 0.546355 0.086 Uiso 0.57(2) 1 calc R U P A 2
C19B C -0.379(3) 0.9861(4) 0.6600(14) 0.061(7) Uani 0.57(2) 1 d G U P A 2
H19B H -0.504309 0.976654 0.609081 0.074 Uiso 0.57(2) 1 calc R U P A 2
C14B C -0.345(3) 0.9751(3) 0.7737(14) 0.038(6) Uani 0.57(2) 1 d DG U P A 2
C15B C -0.159(4) 0.9893(3) 0.8498(12) 0.050(6) Uani 0.57(2) 1 d G . P A 2
H15B H -0.135914 0.981877 0.925870 0.061 Uiso 0.57(2) 1 calc R U P A 2
C20 C 0.169(3) 1.0491(3) 0.6749(14) 0.058(4) Uani 1 1 d D . . . .
C21 C 0.710(3) 0.8899(2) 0.3249(18) 0.062(5) Uani 1 1 d . . . . .
C22 C 0.494(2) 0.8638(2) 0.3114(13) 0.042(3) Uani 1 1 d . . . . .
C23 C 0.366(3) 0.8543(3) 0.4138(12) 0.051(3) Uani 1 1 d . . . . .
H23 H 0.414112 0.863130 0.485405 0.061 Uiso 1 1 calc R U . . .
C24 C 0.162(3) 0.8310(3) 0.4088(13) 0.050(3) Uani 1 1 d . . . . .
C25 C 0.093(3) 0.8184(3) 0.2998(16) 0.051(3) Uani 1 1 d . . . . .
C26 C 0.230(3) 0.8283(3) 0.1962(11) 0.042(3) Uani 1 1 d . . . . .
H26 H 0.187083 0.819613 0.123872 0.051 Uiso 1 1 calc R U . . .
C27 C 0.430(3) 0.8513(3) 0.2042(13) 0.044(3) Uani 1 1 d . . . . .
C28 C -0.119(3) 0.7937(3) 0.2922(15) 0.056(4) Uani 1 1 d . . . . .
N1 N 0.941(2) 0.7591(2) 0.8040(12) 0.052(3) Uani 1 1 d . . . . .
N2 N -0.331(2) 0.91943(18) 0.8065(12) 0.050(3) Uani 1 1 d . . . . .
O1 O 0.280(3) 1.0644(2) 0.7599(12) 0.076(4) Uani 1 1 d . . . . .
O2 O 0.348(7) 1.0523(6) 0.579(3) 0.059(7) Uani 0.43(2) 1 d . U P A 1
O2B O 0.199(6) 1.0560(4) 0.5677(18) 0.062(6) Uani 0.57(2) 1 d . . P A 2
O3 O 0.750(2) 0.9018(2) 0.4190(13) 0.069(3) Uani 1 1 d . . . . .
O4 O 0.837(2) 0.8967(2) 0.2268(10) 0.057(3) Uani 1 1 d . . . . .
H4A H 0.942187 0.911309 0.237838 0.086 Uiso 1 1 calc R U . . .
O5 O 0.037(3) 0.8226(2) 0.5068(10) 0.072(4) Uani 1 1 d . . . . .
H5A H -0.024538 0.805150 0.499237 0.109 Uiso 1 1 calc R U . . .
O6 O 0.556(3) 0.8600(3) 0.1053(11) 0.077(4) Uani 1 1 d . . . . .
H6A H 0.726238 0.859407 0.114552 0.116 Uiso 1 1 calc R U . . .
O7 O -0.242(3) 0.7842(2) 0.3771(9) 0.060(3) Uani 1 1 d . . . . .
O8 O -0.170(2) 0.7827(2) 0.1914(10) 0.059(3) Uani 1 1 d . . . . .
H8 H -0.300439 0.770578 0.195854 0.088 Uiso 1 1 calc R U . . .
O1W O 0.228(3) 0.9266(3) 0.5230(13) 0.089(4) Uani 1 1 d . . . . .
H1WA H 0.066173 0.921203 0.500630 0.134 Uiso 1 1 d R U . . .
H1WB H 0.339033 0.917373 0.476480 0.134 Uiso 1 1 d R U . . .

loop_
_atom_site_aniso_label
_atom_site_aniso_U_11
_atom_site_aniso_U_22
_atom_site_aniso_U_33
_atom_site_aniso_U_23
_atom_site_aniso_U_13
_atom_site_aniso_U_12
C1 0.053(6) 0.035(6) 0.053(8) -0.008(5) -0.018(6) 0.008(5)
C2 0.051(6) 0.047(6) 0.078(11) -0.004(7) 0.017(8) 0.021(6)
C3 0.048(5) 0.029(5) 0.059(8) 0.010(6) 0.037(6) 0.012(4)
C4 0.073(8) 0.034(6) 0.073(11) -0.006(7) 0.004(8) 0.012(5)
C5 0.065(7) 0.027(5) 0.069(10) -0.013(6) -0.002(8) -0.001(5)
C6 0.075(8) 0.058(7) 0.044(8) 0.024(7) 0.003(8) 0.023(7)
C7 0.066(7) 0.029(5) 0.061(9) -0.002(6) -0.019(7) 0.021(5)
C8 0.052(5) 0.016(4) 0.076(10) 0.000(5) -0.008(7) 0.010(4)
C9 0.074(8) 0.043(6) 0.054(9) -0.022(6) -0.014(8) 0.003(6)
C10 0.058(6) 0.052(6) 0.034(7) -0.017(5) -0.013(6) 0.010(5)
C11 0.066(7) 0.026(5) 0.078(10) 0.019(6) 0.021(8) -0.009(5)
C12 0.083(9) 0.036(6) 0.051(9) 0.013(6) 0.020(8) 0.001(6)
C13 0.060(7) 0.030(6) 0.098(13) -0.004(7) -0.015(9) 0.004(5)
C16A 0.028(5) 0.028(5) 0.028(5) 0.0000(14) 0.0004(14) -0.0002(14)
C17A 0.028(8) 0.028(8) 0.028(8) 0.0005(14) -0.0005(14) 0.0001(14)
C18A 0.035(6) 0.035(6) 0.035(6) -0.0001(14) 0.0003(14) 0.0000(14)
C19A 0.060(9) 0.061(9) 0.061(9) -0.0002(14) 0.0001(14) 0.0000(14)
C14A 0.040(8) 0.040(8) 0.040(8) 0.0001(14) -0.0001(14) 0.0002(14)
C15A 0.041(7) 0.041(7) 0.041(7) 0.0000(14) -0.0001(14) -0.0001(14)
C16B 0.071(16) 0.061(13) 0.041(14) -0.016(11) -0.029(13) -0.010(11)
C17B 0.063(11) 0.063(11) 0.063(11) 0.0001(14) -0.0002(14) 0.0000(14)
C18B 0.071(8) 0.071(8) 0.071(8) -0.0001(14) -0.0002(14) 0.0001(14)
C19B 0.062(7) 0.061(7) 0.061(7) 0.0000(14) 0.0000(14) -0.0001(14)
C14B 0.038(6) 0.038(6) 0.038(6) -0.0004(14) 0.0001(14) 0.0005(14)
C15B 0.084(16) 0.042(11) 0.026(11) -0.008(9) -0.002(12) -0.013(10)
C20 0.078(8) 0.054(7) 0.043(8) 0.003(6) -0.015(8) -0.015(6)
C21 0.057(7) 0.019(5) 0.110(15) 0.001(7) 0.012(9) 0.001(5)
C22 0.046(5) 0.022(4) 0.059(8) -0.001(5) -0.002(6) -0.003(4)
C23 0.062(7) 0.056(7) 0.035(7) 0.009(6) -0.014(6) -0.008(6)
C24 0.067(7) 0.037(5) 0.047(8) -0.002(6) -0.003(7) -0.001(5)
C25 0.044(6) 0.040(6) 0.069(10) -0.017(7) -0.002(6) -0.004(4)
C26 0.053(6) 0.041(5) 0.033(6) -0.016(5) 0.001(6) -0.017(5)
C27 0.054(6) 0.034(5) 0.043(7) 0.007(5) -0.006(6) -0.007(4)
C28 0.059(7) 0.046(7) 0.063(10) -0.016(7) -0.010(7) -0.003(5)
N1 0.047(5) 0.052(6) 0.057(8) -0.007(6) -0.001(6) -0.004(4)
N2 0.053(5) 0.023(4) 0.074(8) -0.013(5) -0.001(6) 0.001(4)
O1 0.090(7) 0.061(6) 0.079(9) 0.016(6) -0.024(7) -0.030(5)
O2 0.059(8) 0.059(8) 0.059(8) 0.001(3) 0.000(3) -0.001(3)
O2B 0.095(17) 0.050(9) 0.041(10) 0.009(8) 0.033(12) -0.002(9)
O3 0.059(5) 0.050(5) 0.099(9) -0.015(6) -0.013(6) -0.019(4)
O4 0.064(5) 0.049(5) 0.060(7) 0.000(5) 0.003(5) -0.016(4)
O5 0.107(8) 0.056(6) 0.055(7) 0.013(5) -0.030(7) -0.033(6)
O6 0.108(8) 0.070(7) 0.054(7) -0.012(5) 0.033(7) -0.028(6)
O7 0.086(6) 0.052(5) 0.042(5) 0.004(4) 0.016(5) -0.024(5)
O8 0.067(5) 0.046(5) 0.064(7) -0.007(5) -0.003(5) -0.012(4)
O1W 0.102(9) 0.080(7) 0.086(9) -0.010(7) -0.041(8) -0.019(7)

loop_
_atom_type_symbol
_atom_type_description
_atom_type_scat_dispersion_real
_atom_type_scat_dispersion_imag
_atom_type_scat_source
C C 0.0033 0.0016 'International Tables Vol C Tables 4.2.6.8 and 6.1.1.4'
H H 0.0000 0.0000 'International Tables Vol C Tables 4.2.6.8 and 6.1.1.4'
N N 0.0061 0.0033 'International Tables Vol C Tables 4.2.6.8 and 6.1.1.4'
O O 0.0106 0.0060 'International Tables Vol C Tables 4.2.6.8 and 6.1.1.4'

loop_
_geom_angle_atom_site_label_1
_geom_angle_atom_site_label_2
_geom_angle_atom_site_label_3
_geom_angle
_geom_angle_site_symmetry_1
_geom_angle_site_symmetry_3
_geom_angle_publ_flag
C1 N1 C5 120.4(11) . . ?
C10 N2 C11 124.7(11) . . ?
C10 N2 C13 115.8(12) . . ?
C11 N2 C13 119.3(14) . . ?
N1 C1 H1 119.3 . . ?
N1 C1 C2 121.4(14) . . ?
C2 C1 H1 119.3 . . ?
C1 C2 H2 120.5 . . ?
C3 C2 C1 119.1(13) . . ?
C3 C2 H2 120.5 . . ?
C2 C3 C4 121.1(11) . . ?
C2 C3 C6 124.0(12) . . ?
C4 C3 C6 114.8(13) . . ?
C3 C4 H4 122.1 . . ?
C3 C4 C5 115.8(15) . . ?
C5 C4 H4 122.1 . . ?
N1 C5 C4 122.1(14) . . ?
N1 C5 H5 119.0 . . ?
C4 C5 H5 119.0 . . ?
C3 C6 H6 116.5 . . ?
C7 C6 C3 126.9(14) . . ?
C7 C6 H6 116.5 . . ?
C6 C7 H7 114.5 . . ?
C6 C7 C8 131.0(14) . . ?
C8 C7 H7 114.5 . . ?
C9 C8 C7 120.8(13) . . ?
C9 C8 C12 118.7(11) . . ?
C12 C8 C7 120.5(12) . . ?
C8 C9 H9 120.5 . . ?
C8 C9 C10 118.9(13) . . ?
C10 C9 H9 120.5 . . ?
N2 C10 C9 119.0(12) . . ?
N2 C10 H10 120.5 . . ?
C9 C10 H10 120.5 . . ?
N2 C11 H11 122.0 . . ?
C12 C11 N2 116.1(16) . . ?
C12 C11 H11 122.0 . . ?
C8 C12 H12 118.7 . . ?
C11 C12 C8 122.6(14) . . ?
C11 C12 H12 118.7 . . ?
N2 C13 H13A 115(10) . . ?
N2 C13 H13B 83(10) . . ?
N2 C13 C14A 110.6(13) . . ?
H13A C13 H13B 108(10) . . ?
C14A C13 H13A 89(10) . . ?
C14A C13 H13B 152(10) . . ?
C14B C13 N2 108.9(11) . . ?
C14B C13 H13A 102(10) . . ?
C14B C13 H13B 139(10) . . ?
C17A C16A H16A 120.0 . . ?
C17A C16A C15A 120.0 . . ?
C15A C16A H16A 120.0 . . ?
C16A C17A C18A 120.0 . . ?
C16A C17A C20 122.2(11) . . ?
C18A C17A C20 117.5(11) . . ?
C17A C18A H18A 120.0 . . ?
C19A C18A C17A 120.0 . . ?
C19A C18A H18A 120.0 . . ?
C18A C19A H19A 120.0 . . ?
C18A C19A C14A 120.0 . . ?
C14A C19A H19A 120.0 . . ?
C19A C14A C13 128.1(12) . . ?
C15A C14A C13 110.1(13) . . ?
C15A C14A C19A 120.0 . . ?
C16A C15A H15A 120.0 . . ?
C14A C15A C16A 120.0 . . ?
C14A C15A H15A 120.0 . . ?
C17B C16B H16B 120.0 . . ?
C17B C16B C15B 120.0 . . ?
C15B C16B H16B 120.0 . . ?
C16B C17B C20 109.7(12) . . ?
C18B C17B C16B 120.0 . . ?
C18B C17B C20 129.7(12) . . ?
C17B C18B H18B 120.0 . . ?
C17B C18B C19B 120.0 . . ?
C19B C18B H18B 120.0 . . ?
C18B C19B H19B 120.0 . . ?
C18B C19B C14B 120.0 . . ?
C14B C19B H19B 120.0 . . ?
C19B C14B C13 112.0(12) . . ?
C19B C14B C15B 120.0 . . ?
C15B C14B C13 128.0(12) . . ?
C16B C15B H15B 120.0 . . ?
C14B C15B C16B 120.0 . . ?
C14B C15B H15B 120.0 . . ?
O1 C20 O2 106.6(17) . . ?
O1 C20 C17A 117.6(14) . . ?
O1 C20 C17B 120.5(14) . . ?
O2 C20 C17A 127.7(17) . . ?
O2B C20 O1 123.7(16) . . ?
O2B C20 C17B 115.1(17) . . ?
H1WA O1W H1WB 104.5 . . ?
C21 O4 H4A 109.5 . . ?
C24 O5 H5A 109.5 . . ?
C27 O6 H6A 109.5 . . ?
C28 O8 H8 109.5 . . ?
O3 C21 O4 125.7(11) . . ?
O3 C21 C22 121.0(15) . . ?
O4 C21 C22 113.3(15) . . ?
C23 C22 C21 115.8(13) . . ?
C27 C22 C21 122.3(13) . . ?
C27 C22 C23 122.0(10) . . ?
C22 C23 H23 120.3 . . ?
C22 C23 C24 119.3(13) . . ?
C24 C23 H23 120.3 . . ?
O5 C24 C23 118.8(13) . . ?
O5 C24 C25 122.2(12) . . ?
C25 C24 C23 119.0(14) . . ?
C24 C25 C26 120.6(11) . . ?
C24 C25 C28 120.0(15) . . ?
C26 C25 C28 119.3(14) . . ?
C25 C26 H26 120.5 . . ?
C27 C26 C25 119.0(11) . . ?
C27 C26 H26 120.5 . . ?
O6 C27 C22 122.3(10) . . ?
O6 C27 C26 117.5(12) . . ?
C22 C27 C26 120.2(12) . . ?
O7 C28 O8 120.2(12) . . ?
O7 C28 C25 122.5(14) . . ?
O8 C28 C25 117.4(15) . . ?

loop_
_geom_bond_atom_site_label_1
_geom_bond_atom_site_label_2
_geom_bond_distance
_geom_bond_site_symmetry_2
_geom_bond_publ_flag
O1 C20 1.288(18) . ?
O2 C20 1.39(4) . ?
N1 C1 1.304(18) . ?
N1 C5 1.31(2) . ?
N2 C10 1.312(18) . ?
N2 C11 1.37(2) . ?
N2 C13 1.513(15) . ?
C1 H1 0.9300 . ?
C1 C2 1.397(16) . ?
C2 H2 0.9300 . ?
C2 C3 1.35(2) . ?
C3 C4 1.37(2) . ?
C3 C6 1.505(16) . ?
C4 H4 0.9300 . ?
C4 C5 1.439(18) . ?
C5 H5 0.9300 . ?
C6 H6 0.9300 . ?
C6 C7 1.26(2) . ?
C7 H7 0.9300 . ?
C7 C8 1.480(13) . ?
C8 C9 1.356(19) . ?
C8 C12 1.41(2) . ?
C9 H9 0.9300 . ?
C9 C10 1.406(19) . ?
C10 H10 0.9300 . ?
C11 H11 0.9300 . ?
C11 C12 1.34(2) . ?
C12 H12 0.9300 . ?
C13 H13A 0.97(13) . ?
C13 H13B 0.97(13) . ?
C13 C14A 1.549(18) . ?
C13 C14B 1.509(16) . ?
C16A H16A 0.9300 . ?
C16A C17A 1.3900 . ?
C16A C15A 1.3900 . ?
C17A C18A 1.3900 . ?
C17A C20 1.426(17) . ?
C18A H18A 0.9300 . ?
C18A C19A 1.3900 . ?
C19A H19A 0.9300 . ?
C19A C14A 1.3900 . ?
C14A C15A 1.3900 . ?
C15A H15A 0.9300 . ?
C16B H16B 0.9300 . ?
C16B C17B 1.3900 . ?
C16B C15B 1.3900 . ?
C17B C18B 1.3900 . ?
C17B C20 1.457(17) . ?
C18B H18B 0.9300 . ?
C18B C19B 1.3900 . ?
C19B H19B 0.9300 . ?
C19B C14B 1.3900 . ?
C14B C15B 1.3900 . ?
C15B H15B 0.9300 . ?
C20 O2B 1.26(2) . ?
O1W H1WA 0.8500 . ?
O1W H1WB 0.8495 . ?
O3 C21 1.21(2) . ?
O4 H4A 0.8200 . ?
O4 C21 1.31(2) . ?
O5 H5A 0.8200 . ?
O5 C24 1.319(19) . ?
O6 H6A 0.8200 . ?
O6 C27 1.334(17) . ?
O7 C28 1.205(19) . ?
O8 H8 0.8200 . ?
O8 C28 1.267(18) . ?
C21 C22 1.541(15) . ?
C22 C23 1.381(19) . ?
C22 C27 1.372(19) . ?
C23 H23 0.9300 . ?
C23 C24 1.409(18) . ?
C24 C25 1.40(2) . ?
C25 C26 1.42(2) . ?
C25 C28 1.485(17) . ?
C26 H26 0.9300 . ?
C26 C27 1.385(15) . ?

loop_
_geom_torsion_atom_site_label_1
_geom_torsion_atom_site_label_2
_geom_torsion_atom_site_label_3
_geom_torsion_atom_site_label_4
_geom_torsion
_geom_torsion_site_symmetry_1
_geom_torsion_site_symmetry_2
_geom_torsion_site_symmetry_3
_geom_torsion_site_symmetry_4
_geom_torsion_publ_flag
N1 C1 C2 C3 3(2) . . . . ?
N2 C11 C12 C8 -2.0(18) . . . . ?
N2 C13 C14A C19A 47(2) . . . . ?
N2 C13 C14A C15A -118.0(14) . . . . ?
N2 C13 C14B C19B 109.8(14) . . . . ?
N2 C13 C14B C15B -67.8(19) . . . . ?
C1 N1 C5 C4 2.7(19) . . . . ?
C1 C2 C3 C4 -3(2) . . . . ?
C1 C2 C3 C6 178.7(12) . . . . ?
C2 C3 C4 C5 2.0(19) . . . . ?
C2 C3 C6 C7 10(2) . . . . ?
C3 C4 C5 N1 -2.0(19) . . . . ?
C3 C6 C7 C8 177.4(13) . . . . ?
C4 C3 C6 C7 -169.0(15) . . . . ?
C5 N1 C1 C2 -3.4(19) . . . . ?
C6 C3 C4 C5 -179.3(11) . . . . ?
C6 C7 C8 C9 172.8(16) . . . . ?
C6 C7 C8 C12 -6(2) . . . . ?
C7 C8 C9 C10 -179.5(13) . . . . ?
C7 C8 C12 C11 -179.2(12) . . . . ?
C8 C9 C10 N2 -1(2) . . . . ?
C9 C8 C12 C11 2(2) . . . . ?
C10 N2 C11 C12 0.7(18) . . . . ?
C10 N2 C13 C14A 97.1(17) . . . . ?
C10 N2 C13 C14B 82.5(17) . . . . ?
C11 N2 C10 C9 1(2) . . . . ?
C11 N2 C13 C14A -78.5(16) . . . . ?
C11 N2 C13 C14B -93.1(15) . . . . ?
C12 C8 C9 C10 -1(2) . . . . ?
C13 N2 C10 C9 -174.7(12) . . . . ?
C13 N2 C11 C12 175.8(11) . . . . ?
C13 C14A C15A C16A 166.0(17) . . . . ?
C13 C14B C15B C16B 177.5(17) . . . . ?
C16A C17A C18A C19A 0.0 . . . . ?
C16A C17A C20 O1 37(2) . . . . ?
C16A C17A C20 O2 -179.3(19) . . . . ?
C17A C16A C15A C14A 0.0 . . . . ?
C17A C18A C19A C14A 0.0 . . . . ?
C18A C17A C20 O1 -149.9(14) . . . . ?
C18A C17A C20 O2 -6(3) . . . . ?
C18A C19A C14A C13 -163(2) . . . . ?
C18A C19A C14A C15A 0.0 . . . . ?
C19A C14A C15A C16A 0.0 . . . . ?
C15A C16A C17A C18A 0.0 . . . . ?
C15A C16A C17A C20 173.3(19) . . . . ?
C16B C17B C18B C19B 0.0 . . . . ?
C16B C17B C20 O1 -25(2) . . . . ?
C16B C17B C20 O2B 165.1(18) . . . . ?
C17B C16B C15B C14B 0.0 . . . . ?
C17B C18B C19B C14B 0.0 . . . . ?
C18B C17B C20 O1 164.2(14) . . . . ?
C18B C17B C20 O2B -6(3) . . . . ?
C18B C19B C14B C13 -177.8(14) . . . . ?
C18B C19B C14B C15B 0.0 . . . . ?
C19B C14B C15B C16B 0.0 . . . . ?
C15B C16B C17B C18B 0.0 . . . . ?
C15B C16B C17B C20 -172.1(17) . . . . ?
C20 C17A C18A C19A -173.7(18) . . . . ?
C20 C17B C18B C19B 170(2) . . . . ?
O3 C21 C22 C23 -3.4(18) . . . . ?
O3 C21 C22 C27 175.3(13) . . . . ?
O4 C21 C22 C23 175.9(11) . . . . ?
O4 C21 C22 C27 -5.4(16) . . . . ?
O5 C24 C25 C26 179.2(13) . . . . ?
O5 C24 C25 C28 -3(2) . . . . ?
C21 C22 C23 C24 178.6(11) . . . . ?
C21 C22 C27 O6 2.7(19) . . . . ?
C21 C22 C27 C26 -178.6(10) . . . . ?
C22 C23 C24 O5 -178.5(13) . . . . ?
C22 C23 C24 C25 -0.6(18) . . . . ?
C23 C22 C27 O6 -178.7(13) . . . . ?
C23 C22 C27 C26 0.1(18) . . . . ?
C23 C24 C25 C26 1.4(19) . . . . ?
C23 C24 C25 C28 179.5(11) . . . . ?
C24 C25 C26 C27 -1.4(18) . . . . ?
C24 C25 C28 O7 2(2) . . . . ?
C24 C25 C28 O8 -178.6(12) . . . . ?
C25 C26 C27 O6 179.5(13) . . . . ?
C25 C26 C27 C22 0.7(18) . . . . ?
C26 C25 C28 O7 179.7(13) . . . . ?
C26 C25 C28 O8 -0.5(18) . . . . ?
C27 C22 C23 C24 -0.1(18) . . . . ?
C28 C25 C26 C27 -179.6(11) . . . . ?

loop_
_twin_individual_id
_twin_individual_mass_fraction_refined
1 0.708(15)
2 0.292(15)
